data_7210723
loop_
_publ_author_name
'Yang, Yu-Chen'
'Jiang, Xue'
'Zhou, Zhao-Hui'

_publ_section_title
;
 Conversions between dimeric and polymeric ketopiperazinediacetato
 complexes constructed by water-layers
;
_journal_issue 39
_journal_name_full CrystEngComm
_journal_page_first 7999
_journal_paper_doi 10.1039/c3ce26999j
_journal_volume 15
_journal_year 2013
_chemical_formula_sum 'C16 H34 N4 Ni2 O17'
_chemical_formula_weight 671.89
_chemical_name_common 'Hexahydrated diketopiperazinediacetato dinickel hydrate'
_chemical_name_systematic
;
?
;
_space_group_IT_number 15
_symmetry_cell_setting monoclinic
_symmetry_space_group_name_Hall '-C 2yc'
_symmetry_space_group_name_H-M 'C 1 2/c 1'
_atom_sites_solution_hydrogens geom
_atom_sites_solution_primary direct
_atom_sites_solution_secondary difmap
_audit_creation_method SHELXL-97
_cell_angle_alpha 90.00
_cell_angle_beta 104.900(8)
_cell_angle_gamma 90.00
_cell_formula_units_Z 4
_cell_length_a 20.2101(14)
_cell_length_b 6.2209(5)
_cell_length_c 20.2424(15)
_cell_measurement_temperature 173(2)
_cell_volume 2459.4(3)
_computing_structure_refinement 'SHELXL-97 (Sheldrick, 1997)'
_computing_structure_solution 'SHELXS-97 (Sheldrick, 1990)'
_diffrn_ambient_temperature 173(2)
_diffrn_measured_fraction_theta_full 0.969
_diffrn_measured_fraction_theta_max 0.969
_diffrn_measurement_device_type 'Oxford Gemini Diffractometer'
_diffrn_radiation_monochromator graphite
_diffrn_radiation_source 'fine-focus sealed tube'
_diffrn_radiation_type MoK\a
_diffrn_radiation_wavelength 0.71073
_diffrn_reflns_av_R_equivalents 0.0748
_diffrn_reflns_av_sigmaI/netI 0.1033
_diffrn_reflns_limit_h_max 15
_diffrn_reflns_limit_h_min -26
_diffrn_reflns_limit_k_max 8
_diffrn_reflns_limit_k_min -7
_diffrn_reflns_limit_l_max 26
_diffrn_reflns_limit_l_min -22
_diffrn_reflns_number 6434
_diffrn_reflns_theta_full 27.47
_diffrn_reflns_theta_max 27.47
_diffrn_reflns_theta_min 3.31
_exptl_absorpt_coefficient_mu 1.623
_exptl_absorpt_correction_T_max 0.7373
_exptl_absorpt_correction_T_min 0.6872
_exptl_absorpt_correction_type empirical
_exptl_absorpt_process_details sadabs
_exptl_crystal_density_diffrn 1.815
_exptl_crystal_density_method 'not measured'
_exptl_crystal_F_000 1400
_exptl_crystal_size_max 0.25
_exptl_crystal_size_mid 0.20
_exptl_crystal_size_min 0.20
_refine_diff_density_max 0.809
_refine_diff_density_min -0.507
_refine_diff_density_rms 0.138
_refine_ls_extinction_method none
_refine_ls_goodness_of_fit_ref 1.069
_refine_ls_hydrogen_treatment mixed
_refine_ls_matrix_type full
_refine_ls_number_parameters 199
_refine_ls_number_reflns 2726
_refine_ls_number_restraints 10
_refine_ls_restrained_S_all 1.068
_refine_ls_R_factor_all 0.0874
_refine_ls_R_factor_gt 0.0583
_refine_ls_shift/su_max 0.000
_refine_ls_shift/su_mean 0.000
_refine_ls_structure_factor_coef Fsqd
_refine_ls_weighting_details 'calc w=1/[\s^2^(Fo^2^)+(0.0440P)^2^+2.7171P] where P=(Fo^2^+2Fc^2^)/3'
_refine_ls_weighting_scheme calc
_refine_ls_wR_factor_gt 0.1216
_refine_ls_wR_factor_ref 0.1393
_reflns_number_gt 1997
_reflns_number_total 2726
_reflns_threshold_expression >2sigma(I)
_cod_data_source_file c3ce26999j.txt
_cod_data_source_block sad
_cod_depositor_comments
;
The following automatic conversions were performed:

'_symmetry_cell_setting' value 'Monoclinic' changed to 'monoclinic'
according to /home/saulius/struct/CIF-dictionaries/cif_core.dic
dictionary named 'cif_core.dic' version 2.4.2 from 2011-04-26.

Automatic conversion script
Id: cif_fix_values 1891 2012-01-12 08:04:46Z andrius 
;
_cod_original_sg_symbol_H-M 'C 2/c'
_cod_database_code 7210723

loop_
_symmetry_equiv_pos_as_xyz
'x, y, z'
'-x, y, -z+1/2'
'x+1/2, y+1/2, z'
'-x+1/2, y+1/2, -z+1/2'
'-x, -y, -z'
'x, -y, z-1/2'
'-x+1/2, -y+1/2, -z'
'x+1/2, -y+1/2, z-1/2'

loop_
_atom_site_label
_atom_site_type_symbol
_atom_site_fract_x
_atom_site_fract_y
_atom_site_fract_z
_atom_site_U_iso_or_equiv
_atom_site_adp_type
_atom_site_occupancy
_atom_site_symmetry_multiplicity
_atom_site_calc_flag
_atom_site_refinement_flags
Ni1 Ni -0.17705(3) -0.15380(10) 0.37216(3) 0.01590(19) Uani 1 1 d .
C1 C -0.1334(2) -0.3216(8) 0.2607(2) 0.0200(10) Uani 1 1 d .
C2 C -0.0734(2) -0.1817(9) 0.2969(2) 0.0260(12) Uani 1 1 d .
H2A H -0.0310 -0.2512 0.2947 0.031 Uiso 1 1 calc R
H2B H -0.0761 -0.0451 0.2732 0.031 Uiso 1 1 calc R
C3 C -0.0335(2) -0.3090(7) 0.4142(3) 0.0196(10) Uani 1 1 d .
H3B H -0.0494 -0.4475 0.3943 0.023 Uiso 1 1 calc R
H3A H -0.0452 -0.3000 0.4577 0.023 Uiso 1 1 calc R
C4 C 0.0444(2) -0.3050(8) 0.4283(3) 0.0219(11) Uani 1 1 d .
C5 C -0.0371(2) 0.0665(8) 0.3919(3) 0.0229(11) Uani 1 1 d .
H5A H -0.0376 0.0936 0.4390 0.027 Uiso 1 1 calc R
H5B H -0.0622 0.1816 0.3640 0.027 Uiso 1 1 calc R
C6 C 0.0366(2) 0.0680(8) 0.3865(3) 0.0247(11) Uani 1 1 d .
H6A H 0.0368 0.0860 0.3389 0.030 Uiso 1 1 calc R
H6B H 0.0602 0.1901 0.4117 0.030 Uiso 1 1 calc R
C7 C 0.1477(2) -0.1163(9) 0.4241(3) 0.0245(12) Uani 1 1 d .
H7A H 0.1585 -0.0289 0.3886 0.029 Uiso 1 1 calc R
H7B H 0.1650 -0.2600 0.4204 0.029 Uiso 1 1 calc R
C8 C 0.1841(2) -0.0230(8) 0.4937(2) 0.0182(10) Uani 1 1 d .
N1 N -0.07200(19) -0.1417(6) 0.36934(18) 0.0155(8) Uani 1 1 d .
N2 N 0.07345(19) -0.1266(6) 0.4125(2) 0.0196(9) Uani 1 1 d .
O1 O -0.18794(16) -0.3072(5) 0.28085(17) 0.0219(8) Uani 1 1 d .
O2 O -0.12623(18) -0.4305(7) 0.21273(18) 0.0344(10) Uani 1 1 d .
O3 O 0.07653(18) -0.4615(6) 0.4582(2) 0.0353(9) Uani 1 1 d .
O4 O 0.24645(16) 0.0084(6) 0.50387(17) 0.0249(8) Uani 1 1 d .
O5 O 0.14864(16) 0.0156(6) 0.53505(16) 0.0218(8) Uani 1 1 d .
O1W O -0.19261(17) 0.1491(5) 0.32410(18) 0.0225(7) Uani 1 1 d D
O3W O -0.17272(16) -0.4693(6) 0.41786(17) 0.0211(7) Uani 1 1 d D
O2W O -0.27871(16) -0.1779(5) 0.37058(17) 0.0205(7) Uani 1 1 d D
O4W O 0.0000 -0.6607(14) 0.2500 0.079(2) Uani 1 2 d SD
H1W1 H -0.229(2) 0.156(11) 0.292(3) 0.095 Uiso 1 1 d D
H1W2 H -0.187(3) 0.259(7) 0.349(3) 0.095 Uiso 1 1 d D
H3W2 H -0.2084(16) -0.442(13) 0.431(2) 0.095 Uiso 1 1 d D
H2W2 H -0.272(4) -0.116(10) 0.4090(16) 0.095 Uiso 1 1 d D
H2W1 H -0.302(3) -0.098(9) 0.339(2) 0.095 Uiso 1 1 d D
H4W1 H 0.0431(11) -0.636(14) 0.258(5) 0.095 Uiso 1 1 d D
H3W1 H -0.1397(15) -0.497(9) 0.4517(15) 0.032(16) Uiso 1 1 d D

loop_
_atom_site_aniso_label
_atom_site_aniso_U_11
_atom_site_aniso_U_22
_atom_site_aniso_U_33
_atom_site_aniso_U_23
_atom_site_aniso_U_13
_atom_site_aniso_U_12
Ni1 0.0125(3) 0.0203(3) 0.0137(3) -0.0005(3) 0.0012(2) -0.0009(2)
C1 0.017(2) 0.030(3) 0.012(2) 0.000(2) -0.0002(19) -0.005(2)
C2 0.021(3) 0.043(3) 0.014(2) -0.004(2) 0.004(2) -0.008(2)
C3 0.016(2) 0.019(3) 0.024(3) 0.002(2) 0.005(2) -0.002(2)
C4 0.014(2) 0.022(3) 0.027(3) -0.002(2) 0.000(2) 0.001(2)
C5 0.021(3) 0.019(3) 0.027(3) -0.005(2) 0.004(2) -0.004(2)
C6 0.020(3) 0.021(3) 0.033(3) 0.000(2) 0.007(2) -0.005(2)
C7 0.017(2) 0.034(3) 0.025(3) -0.008(2) 0.009(2) -0.004(2)
C8 0.015(2) 0.020(3) 0.020(2) 0.003(2) 0.006(2) 0.001(2)
N1 0.0158(19) 0.019(2) 0.0124(19) -0.0034(16) 0.0048(16) -0.0033(16)
N2 0.0146(19) 0.027(2) 0.017(2) -0.0065(18) 0.0032(17) -0.0025(17)
O1 0.0161(16) 0.029(2) 0.0191(17) -0.0054(15) 0.0011(14) -0.0041(15)
O2 0.026(2) 0.055(3) 0.024(2) -0.0224(19) 0.0085(17) -0.0132(18)
O3 0.031(2) 0.031(2) 0.041(2) 0.0025(19) 0.0041(19) -0.0007(18)
O4 0.0167(17) 0.038(2) 0.0202(17) -0.0078(16) 0.0052(14) -0.0059(16)
O5 0.0170(16) 0.032(2) 0.0162(17) -0.0051(15) 0.0046(14) -0.0049(15)
O1W 0.0193(17) 0.0206(18) 0.0242(19) 0.0028(16) -0.0010(15) 0.0009(15)
O3W 0.0147(17) 0.0222(19) 0.0264(19) 0.0070(16) 0.0054(15) 0.0054(16)
O2W 0.0106(16) 0.0277(19) 0.0212(18) -0.0013(16) 0.0001(14) 0.0001(14)
O4W 0.056(5) 0.062(5) 0.105(7) 0.000 -0.004(6) 0.000

loop_
_atom_type_symbol
_atom_type_description
_atom_type_scat_dispersion_real
_atom_type_scat_dispersion_imag
_atom_type_scat_source
C C 0.0033 0.0016 'International Tables Vol C Tables 4.2.6.8 and 6.1.1.4'
H H 0.0000 0.0000 'International Tables Vol C Tables 4.2.6.8 and 6.1.1.4'
N N 0.0061 0.0033 'International Tables Vol C Tables 4.2.6.8 and 6.1.1.4'
O O 0.0106 0.0060 'International Tables Vol C Tables 4.2.6.8 and 6.1.1.4'
Ni Ni 0.3393 1.1124 'International Tables Vol C Tables 4.2.6.8 and 6.1.1.4'

loop_
_geom_angle_atom_site_label_1
_geom_angle_atom_site_label_2
_geom_angle_atom_site_label_3
_geom_angle
_geom_angle_site_symmetry_1
_geom_angle_site_symmetry_3
O5 Ni1 O1 169.84(13) 5_556 .
O5 Ni1 O2W 95.16(13) 5_556 .
O1 Ni1 O2W 94.44(13) . .
O5 Ni1 O1W 91.24(14) 5_556 .
O1 Ni1 O1W 91.80(14) . .
O2W Ni1 O1W 91.61(13) . .
O5 Ni1 N1 87.88(13) 5_556 .
O1 Ni1 N1 82.47(13) . .
O2W Ni1 N1 176.81(14) . .
O1W Ni1 N1 89.29(14) . .
O5 Ni1 O3W 91.04(14) 5_556 .
O1 Ni1 O3W 86.91(13) . .
O2W Ni1 O3W 82.56(13) . .
O1W Ni1 O3W 173.91(13) . .
N1 Ni1 O3W 96.44(13) . .
O2 C1 O1 125.6(4) . .
O2 C1 C2 117.2(4) . .
O1 C1 C2 117.0(4) . .
N1 C2 C1 112.5(4) . .
N1 C3 C4 117.5(4) . .
O3 C4 N2 124.4(4) . .
O3 C4 C3 117.7(4) . .
N2 C4 C3 117.7(4) . .
N1 C5 C6 112.2(4) . .
N2 C6 C5 113.0(4) . .
N2 C7 C8 113.4(4) . .
O4 C8 O5 126.1(5) . .
O4 C8 C7 116.1(4) . .
O5 C8 C7 117.7(4) . .
C3 N1 C2 111.5(4) . .
C3 N1 C5 107.1(4) . .
C2 N1 C5 109.7(4) . .
C3 N1 Ni1 109.3(3) . .
C2 N1 Ni1 104.7(3) . .
C5 N1 Ni1 114.7(3) . .
C4 N2 C6 124.5(4) . .
C4 N2 C7 119.7(4) . .
C6 N2 C7 115.7(4) . .
C1 O1 Ni1 115.0(3) . .
C8 O5 Ni1 129.0(3) . 5_556

loop_
_geom_bond_atom_site_label_1
_geom_bond_atom_site_label_2
_geom_bond_distance
_geom_bond_site_symmetry_2
Ni1 O5 2.011(3) 5_556
Ni1 O1 2.041(3) .
Ni1 O2W 2.052(3) .
Ni1 O1W 2.107(3) .
Ni1 N1 2.140(4) .
Ni1 O3W 2.162(3) .
C1 O2 1.222(6) .
C1 O1 1.273(5) .
C1 C2 1.519(7) .
C2 N1 1.481(6) .
C3 N1 1.465(6) .
C3 C4 1.528(6) .
C4 O3 1.238(6) .
C4 N2 1.332(6) .
C5 N1 1.490(6) .
C5 C6 1.521(6) .
C6 N2 1.447(6) .
C7 N2 1.459(6) .
C7 C8 1.528(7) .
C8 O4 1.239(5) .
C8 O5 1.256(5) .
O5 Ni1 2.011(3) 5_556
